data_1546275
loop_
_publ_author_name
'Yin, Xiaodong'
'Liu, Kanglei'
'Ren, Yi'
'Lalancette, Roger A.'
'Loo, Yueh-Lin'
'J\"akle, Frieder'

_publ_section_title
;
 Pyridalthiadiazole acceptor-functionalized triarylboranes with
 multi-responsive optoelectronic characteristics
;
_journal_name_full 'Chem. Sci.'
_journal_paper_doi 10.1039/C6SC03097A
_journal_year 2017
_chemical_formula_moiety 'C36 H35 B Br2 N6 S4, 2(C4 H8 O)'
_chemical_formula_sum 'C44 H51 B Br2 N6 O2 S4'
_chemical_formula_weight 994.77
_chemical_name_systematic BDT2PT
_space_group_crystal_system monoclinic
_space_group_IT_number 14
_space_group_name_Hall '-P 2ybc'
_space_group_name_H-M_alt 'P 1 21/c 1'
_symmetry_space_group_name_Hall '-P 2ybc'
_symmetry_space_group_name_H-M 'P 1 21/c 1'
_atom_sites_solution_hydrogens geom
_atom_sites_solution_primary direct
_atom_sites_solution_secondary difmap
_audit_creation_method SHELXL-2014/7
_audit_update_record
;
2016-07-13 deposited with the CCDC.
2017-05-30 downloaded from the CCDC.
;
_cell_angle_alpha 90
_cell_angle_beta 97.6710(9)
_cell_angle_gamma 90
_cell_formula_units_Z 4
_cell_length_a 9.0291(1)
_cell_length_b 35.3591(5)
_cell_length_c 14.1581(2)
_cell_measurement_reflns_used 9946
_cell_measurement_temperature 100(2)
_cell_measurement_theta_max 68.35
_cell_measurement_theta_min 2.50
_cell_volume 4479.68(10)
_computing_cell_refinement 'APEX 2'
_computing_data_collection 'APEX 2 (Bruker, 2006)'
_computing_data_reduction 'SAINT (Bruker, 2005)'
_computing_molecular_graphics SHELXTL
_computing_publication_material SHELXTL
_computing_structure_refinement 'SHELXL-2014/7 (Sheldrick, 2014)'
_computing_structure_solution 'SHELXL-2014/7 (Sheldrick, 2014)'
_diffrn_ambient_temperature 100(2)
_diffrn_measured_fraction_theta_full 0.974
_diffrn_measured_fraction_theta_max 0.953
_diffrn_measurement_device_type 'Bruker SMART CCD Apex-II area-detector'
_diffrn_measurement_method '\f and \w'
_diffrn_radiation_monochromator graphite
_diffrn_radiation_source 'fine-focus sealed tube'
_diffrn_radiation_type CuK\a
_diffrn_radiation_wavelength 1.54178
_diffrn_reflns_av_R_equivalents 0.0264
_diffrn_reflns_av_unetI/netI 0.0200
_diffrn_reflns_Laue_measured_fraction_full 0.974
_diffrn_reflns_Laue_measured_fraction_max 0.953
_diffrn_reflns_limit_h_max 10
_diffrn_reflns_limit_h_min -10
_diffrn_reflns_limit_k_max 40
_diffrn_reflns_limit_k_min -38
_diffrn_reflns_limit_l_max 16
_diffrn_reflns_limit_l_min -16
_diffrn_reflns_number 42678
_diffrn_reflns_point_group_measured_fraction_full 0.974
_diffrn_reflns_point_group_measured_fraction_max 0.953
_diffrn_reflns_theta_full 67.679
_diffrn_reflns_theta_max 69.188
_diffrn_reflns_theta_min 2.499
_exptl_absorpt_coefficient_mu 4.389
_exptl_absorpt_correction_T_max 0.726
_exptl_absorpt_correction_T_min 0.473
_exptl_absorpt_correction_type numerical
_exptl_absorpt_process_details 'SADABS (Sheldrick, 2008a)'
_exptl_crystal_colour orange
_exptl_crystal_density_diffrn 1.475
_exptl_crystal_density_method 'not measured'
_exptl_crystal_description rhombus
_exptl_crystal_F_000 2048
_exptl_crystal_preparation ', Luminescent'
_exptl_crystal_recrystallization_method 'Re-crystallisation from solvent: THF, hexanes'
_exptl_crystal_size_max 0.251
_exptl_crystal_size_mid 0.236
_exptl_crystal_size_min 0.122
_refine_diff_density_max 2.247
_refine_diff_density_min -1.074
_refine_diff_density_rms 0.104
_refine_ls_extinction_method none
_refine_ls_goodness_of_fit_ref 1.051
_refine_ls_hydrogen_treatment constr
_refine_ls_matrix_type full
_refine_ls_number_parameters 575
_refine_ls_number_reflns 7946
_refine_ls_number_restraints 65
_refine_ls_restrained_S_all 1.086
_refine_ls_R_factor_all 0.0567
_refine_ls_R_factor_gt 0.0514
_refine_ls_shift/su_max 0.001
_refine_ls_shift/su_mean 0.000
_refine_ls_structure_factor_coef Fsqd
_refine_ls_weighting_details 'w=1/[\s^2^(Fo^2^)+(0.0696P)^2^+15.1600P] where P=(Fo^2^+2Fc^2^)/3'
_refine_ls_weighting_scheme calc
_refine_ls_wR_factor_gt 0.1351
_refine_ls_wR_factor_ref 0.1391
_reflns_Friedel_coverage 0.000
_reflns_number_gt 7137
_reflns_number_total 7946
_reflns_threshold_expression 'I > 2\s(I)'
_cod_data_source_file c6sc03097a2.cif
_cod_data_source_block BDT2PT
_cod_original_cell_volume 4479.7(1)
_cod_database_code 1546275
_shelx_shelxl_version_number 2014/7
_shelx_space_group_comment
;
The symmetry employed for this shelxl refinement is uniquely defined
by the following loop, which should always be used as a source of
symmetry information in preference to the above space-group names.
They are only intended as comments.
;

loop_
_space_group_symop_operation_xyz
'x, y, z'
'-x, y+1/2, -z+1/2'
'-x, -y, -z'
'x, -y-1/2, z-1/2'

loop_
_atom_site_label
_atom_site_type_symbol
_atom_site_fract_x
_atom_site_fract_y
_atom_site_fract_z
_atom_site_U_iso_or_equiv
_atom_site_adp_type
_atom_site_occupancy
_atom_site_site_symmetry_order
_atom_site_calc_flag
_atom_site_refinement_flags_posn
_atom_site_refinement_flags_adp
_atom_site_refinement_flags_occupancy
_atom_site_disorder_assembly
_atom_site_disorder_group
Br1 Br -0.41582(5) 0.84324(2) 0.07460(3) 0.02598(13) Uani 1 1 d . . . . .
Br2 Br 0.98284(5) 0.83994(2) 0.41750(3) 0.02821(13) Uani 1 1 d . . . . .
S1 S 0.10751(9) 0.69729(2) 0.20479(6) 0.01676(19) Uani 1 1 d . . . . .
S2 S -0.57351(10) 0.71290(3) 0.03929(7) 0.0238(2) Uani 1 1 d . . . . .
S3 S 0.44951(9) 0.69537(2) 0.30471(6) 0.01667(19) Uani 1 1 d . . . . .
S4 S 1.13215(10) 0.70918(3) 0.46552(7) 0.0216(2) Uani 1 1 d . . . . .
N1 N -0.0978(3) 0.76099(9) 0.1549(2) 0.0188(6) Uani 1 1 d . . . . .
N2 N -0.5456(4) 0.75786(9) 0.0470(2) 0.0215(7) Uani 1 1 d . . . . .
N3 N -0.4099(3) 0.69687(9) 0.0783(2) 0.0204(7) Uani 1 1 d . . . . .
N4 N 0.6600(3) 0.75803(9) 0.3455(2) 0.0198(6) Uani 1 1 d . . . . .
N5 N 0.9675(3) 0.69350(9) 0.4266(2) 0.0192(6) Uani 1 1 d . . . . .
N6 N 1.1075(3) 0.75420(9) 0.4540(2) 0.0212(7) Uani 1 1 d . . . . .
B1 B 0.2749(4) 0.62716(12) 0.2531(3) 0.0160(8) Uani 1 1 d . . . . .
C1 C 0.1278(4) 0.64865(10) 0.2182(3) 0.0171(7) Uani 1 1 d . . . . .
C2 C -0.0084(4) 0.63154(10) 0.1898(3) 0.0187(7) Uani 1 1 d . . . . .
H2 H -0.0219 0.6049 0.1914 0.022 Uiso 1 1 calc R U . . .
C3 C -0.1256(4) 0.65667(10) 0.1582(3) 0.0196(8) Uani 1 1 d . . . . .
H3 H -0.2249 0.6488 0.1364 0.024 Uiso 1 1 calc R U . . .
C4 C -0.0808(4) 0.69368(10) 0.1624(3) 0.0167(7) Uani 1 1 d . . . . .
C5 C -0.1673(4) 0.72797(10) 0.1388(2) 0.0161(7) Uani 1 1 d . . . . .
C6 C -0.3226(4) 0.72747(10) 0.1005(2) 0.0165(7) Uani 1 1 d . . . . .
C7 C -0.4012(4) 0.76235(10) 0.0821(2) 0.0175(7) Uani 1 1 d . . . . .
C8 C -0.3207(4) 0.79637(10) 0.1004(2) 0.0190(7) Uani 1 1 d . . . . .
C9 C -0.1722(4) 0.79400(11) 0.1359(3) 0.0204(8) Uani 1 1 d . . . . .
H9 H -0.1180 0.8169 0.1479 0.025 Uiso 1 1 calc R U . . .
C10 C 0.4259(4) 0.64719(10) 0.2884(2) 0.0166(7) Uani 1 1 d . . . . .
C11 C 0.5631(4) 0.62936(10) 0.3100(3) 0.0184(7) Uani 1 1 d . . . . .
H11 H 0.5749 0.6028 0.3055 0.022 Uiso 1 1 calc R U . . .
C12 C 0.6831(4) 0.65377(10) 0.3390(3) 0.0199(8) Uani 1 1 d . . . . .
H12 H 0.7833 0.6456 0.3560 0.024 Uiso 1 1 calc R U . . .
C13 C 0.6386(4) 0.69101(10) 0.3399(2) 0.0172(7) Uani 1 1 d . . . . .
C14 C 0.7275(4) 0.72521(10) 0.3624(2) 0.0158(7) Uani 1 1 d . . . . .
C15 C 0.8826(4) 0.72420(10) 0.4012(2) 0.0168(7) Uani 1 1 d . . . . .
C16 C 0.9640(4) 0.75895(10) 0.4182(2) 0.0173(7) Uani 1 1 d . . . . .
C17 C 0.8849(4) 0.79316(10) 0.3970(3) 0.0197(8) Uani 1 1 d . . . . .
C18 C 0.7378(4) 0.79121(11) 0.3632(3) 0.0209(8) Uani 1 1 d . . . . .
H18 H 0.6849 0.8143 0.3508 0.025 Uiso 1 1 calc R U . . .
C19 C 0.2681(4) 0.58208(10) 0.2492(2) 0.0143(7) Uani 1 1 d . . . . .
C20 C 0.2803(4) 0.56227(10) 0.1627(3) 0.0163(7) Uani 1 1 d . . . . .
C21 C 0.2604(4) 0.52309(11) 0.1582(3) 0.0209(8) Uani 1 1 d . . . . .
H21 H 0.2641 0.5108 0.0989 0.025 Uiso 1 1 calc R U . . .
C22 C 0.2358(4) 0.50142(11) 0.2355(3) 0.0229(8) Uani 1 1 d . . . . .
C23 C 0.2306(4) 0.52059(11) 0.3207(3) 0.0207(8) Uani 1 1 d . . . . .
H23 H 0.2181 0.5061 0.3757 0.025 Uiso 1 1 calc R U . . .
C24 C 0.2427(4) 0.55964(10) 0.3303(3) 0.0170(7) Uani 1 1 d . . . . .
C25 C 0.3093(4) 0.57993(11) 0.0662(3) 0.0219(8) Uani 1 1 d . . . . .
C26 C 0.3536(5) 0.62137(12) 0.0684(3) 0.0291(9) Uani 1 1 d . . . . .
H26A H 0.3711 0.6294 0.0046 0.044 Uiso 1 1 calc R U . . .
H26B H 0.4451 0.6249 0.1132 0.044 Uiso 1 1 calc R U . . .
H26C H 0.2730 0.6366 0.0890 0.044 Uiso 1 1 calc R U . . .
C27 C 0.1658(5) 0.57579(12) -0.0049(3) 0.0290(9) Uani 1 1 d . . . . .
H27A H 0.0829 0.5883 0.0207 0.044 Uiso 1 1 calc R U . . .
H27B H 0.1425 0.5489 -0.0150 0.044 Uiso 1 1 calc R U . . .
H27C H 0.1804 0.5875 -0.0657 0.044 Uiso 1 1 calc R U . . .
C28 C 0.4377(5) 0.55858(14) 0.0277(3) 0.0350(10) Uani 1 1 d . . . . .
H28A H 0.4564 0.5699 -0.0327 0.053 Uiso 1 1 calc R U . . .
H28B H 0.4099 0.5320 0.0174 0.053 Uiso 1 1 calc R U . . .
H28C H 0.5283 0.5603 0.0741 0.053 Uiso 1 1 calc R U . . .
C29 C 0.2137(5) 0.45835(12) 0.2295(3) 0.0308(9) Uani 1 1 d . . . . .
C30 C 0.2248(5) 0.44277(13) 0.1304(4) 0.0390(11) Uani 1 1 d . . . . .
H30A H 0.3224 0.4493 0.1118 0.059 Uiso 1 1 calc R U . . .
H30B H 0.1455 0.4538 0.0846 0.059 Uiso 1 1 calc R U . . .
H30C H 0.2137 0.4152 0.1309 0.059 Uiso 1 1 calc R U . . .
C31 C 0.0582(5) 0.44842(13) 0.2536(4) 0.0407(11) Uani 1 1 d . . . . .
H31A H 0.0418 0.4211 0.2464 0.061 Uiso 1 1 calc R U . . .
H31B H -0.0175 0.4620 0.2104 0.061 Uiso 1 1 calc R U . . .
H31C H 0.0508 0.4558 0.3195 0.061 Uiso 1 1 calc R U . . .
C32 C 0.3323(6) 0.43941(14) 0.2996(4) 0.0490(13) Uani 1 1 d . . . . .
H32A H 0.4314 0.4453 0.2825 0.073 Uiso 1 1 calc R U . . .
H32B H 0.3170 0.4120 0.2974 0.073 Uiso 1 1 calc R U . . .
H32C H 0.3251 0.4487 0.3640 0.073 Uiso 1 1 calc R U . . .
C33 C 0.2395(5) 0.57517(11) 0.4321(3) 0.0237(8) Uani 1 1 d . . . . .
C34 C 0.1358(6) 0.55199(14) 0.4874(3) 0.0402(11) Uani 1 1 d . . . . .
H34A H 0.1361 0.5629 0.5511 0.060 Uiso 1 1 calc R U . . .
H34B H 0.1712 0.5258 0.4931 0.060 Uiso 1 1 calc R U . . .
H34C H 0.0340 0.5525 0.4533 0.060 Uiso 1 1 calc R U . . .
C35 C 0.3997(5) 0.57172(13) 0.4867(3) 0.0338(10) Uani 1 1 d . . . . .
H35A H 0.4681 0.5876 0.4557 0.051 Uiso 1 1 calc R U . . .
H35B H 0.4325 0.5453 0.4862 0.051 Uiso 1 1 calc R U . . .
H35C H 0.3998 0.5801 0.5527 0.051 Uiso 1 1 calc R U . . .
C36 C 0.1881(5) 0.61606(12) 0.4359(3) 0.0290(9) Uani 1 1 d . . . . .
H36A H 0.2605 0.6326 0.4106 0.044 Uiso 1 1 calc R U . . .
H36B H 0.1807 0.6230 0.5021 0.044 Uiso 1 1 calc R U . . .
H36C H 0.0901 0.6189 0.3975 0.044 Uiso 1 1 calc R U . . .
O1 O 0.1956(8) 0.4621(2) 0.7163(5) 0.123(2) Uani 1 1 d . U . . .
C37 C 0.1729(6) 0.46267(16) 0.8192(5) 0.0596(16) Uani 1 1 d . . . . .
H37A H 0.0650 0.4638 0.8249 0.072 Uiso 1 1 calc R U . . .
H37B H 0.2149 0.4395 0.8514 0.072 Uiso 1 1 calc R U . . .
C38 C 0.2468(4) 0.49507(11) 0.8617(3) 0.0264(9) Uani 1 1 d . . . . .
H38A H 0.3075 0.4879 0.9225 0.032 Uiso 1 1 calc R U . . .
H38B H 0.1721 0.5140 0.8756 0.032 Uiso 1 1 calc R U . . .
C39 C 0.3413(6) 0.51098(15) 0.7985(5) 0.0531(14) Uani 1 1 d . . . . .
H39A H 0.4430 0.5153 0.8325 0.064 Uiso 1 1 calc R U . . .
H39B H 0.3005 0.5354 0.7729 0.064 Uiso 1 1 calc R U . . .
C40 C 0.3462(6) 0.48260(17) 0.7179(5) 0.0556(15) Uani 1 1 d . . . . .
H40A H 0.4311 0.4649 0.7320 0.067 Uiso 1 1 calc R U . . .
H40B H 0.3533 0.4955 0.6566 0.067 Uiso 1 1 calc R U . . .
O2 O 0.3377(10) 0.8121(2) 0.3038(5) 0.053(3) Uani 0.454(10) 1 d D U P A 1
C41 C 0.2364(9) 0.80794(19) 0.2106(5) 0.022(2) Uani 0.454(10) 1 d D U P A 1
H41A H 0.2940 0.7978 0.1614 0.027 Uiso 0.454(10) 1 calc R U P A 1
H41B H 0.1553 0.7898 0.2184 0.027 Uiso 0.454(10) 1 calc R U P A 1
C42 C 0.1731(8) 0.84390(18) 0.1804(6) 0.017(2) Uani 0.454(10) 1 d D U P A 1
H42A H 0.0697 0.8463 0.1957 0.020 Uiso 0.454(10) 1 calc R U P A 1
H42B H 0.1728 0.8476 0.1111 0.020 Uiso 0.454(10) 1 calc R U P A 1
C43 C 0.2722(12) 0.8707(3) 0.2348(8) 0.034(3) Uani 0.454(10) 1 d D U P A 1
H43A H 0.2125 0.8871 0.2720 0.041 Uiso 0.454(10) 1 calc R U P A 1
H43B H 0.3186 0.8870 0.1901 0.041 Uiso 0.454(10) 1 calc R U P A 1
C44 C 0.3892(12) 0.8526(2) 0.2994(8) 0.055(3) Uani 0.454(10) 1 d D U P A 1
H44A H 0.3992 0.8646 0.3632 0.066 Uiso 0.454(10) 1 calc R U P A 1
H44B H 0.4864 0.8541 0.2746 0.066 Uiso 0.454(10) 1 calc R U P A 1
O2A O 0.3762(15) 0.8696(4) 0.2850(10) 0.134(5) Uani 0.546(10) 1 d D U P A 2
C41A C 0.409(2) 0.8340(4) 0.3427(10) 0.100 Uiso 0.546(10) 1 d D U P A 2
H41C H 0.5172 0.8279 0.3536 0.120 Uiso 0.546(10) 1 calc R U P A 2
H41D H 0.3681 0.8346 0.4041 0.120 Uiso 0.546(10) 1 calc R U P A 2
C42A C 0.325(2) 0.8094(4) 0.2731(11) 0.100 Uiso 0.546(10) 1 d D U P A 2
H42C H 0.2673 0.7915 0.3072 0.120 Uiso 0.546(10) 1 calc R U P A 2
H42D H 0.3973 0.7944 0.2414 0.120 Uiso 0.546(10) 1 calc R U P A 2
C43A C 0.2237(16) 0.8283(3) 0.2002(9) 0.066(4) Uani 0.546(10) 1 d D U P A 2
H43C H 0.2554 0.8242 0.1367 0.080 Uiso 0.546(10) 1 calc R U P A 2
H43D H 0.1213 0.8182 0.1992 0.080 Uiso 0.546(10) 1 calc R U P A 2
C44A C 0.2267(15) 0.8683(3) 0.2229(13) 0.079(5) Uani 0.546(10) 1 d D U P A 2
H44C H 0.1437 0.8757 0.2583 0.095 Uiso 0.546(10) 1 calc R U P A 2
H44D H 0.2250 0.8843 0.1653 0.095 Uiso 0.546(10) 1 calc R U P A 2

loop_
_atom_site_aniso_label
_atom_site_aniso_U_11
_atom_site_aniso_U_22
_atom_site_aniso_U_33
_atom_site_aniso_U_23
_atom_site_aniso_U_13
_atom_site_aniso_U_12
Br1 0.0324(2) 0.0167(2) 0.0283(2) 0.00216(15) 0.00220(18) 0.00733(15)
Br2 0.0312(2) 0.0170(2) 0.0357(3) -0.00367(16) 0.00171(19) -0.00800(16)
S1 0.0149(4) 0.0130(4) 0.0215(4) 0.0012(3) -0.0006(3) 0.0002(3)
S2 0.0168(4) 0.0201(5) 0.0327(5) 0.0032(4) -0.0029(4) 0.0018(3)
S3 0.0138(4) 0.0135(4) 0.0219(4) -0.0022(3) -0.0008(3) -0.0007(3)
S4 0.0154(4) 0.0210(5) 0.0271(5) -0.0027(4) -0.0018(4) -0.0015(3)
N1 0.0197(15) 0.0171(16) 0.0195(15) 0.0006(12) 0.0018(13) -0.0006(12)
N2 0.0222(16) 0.0189(17) 0.0229(16) 0.0023(12) 0.0011(13) 0.0035(12)
N3 0.0161(15) 0.0189(17) 0.0256(17) 0.0012(12) 0.0007(13) 0.0016(12)
N4 0.0225(16) 0.0152(16) 0.0210(16) -0.0011(12) 0.0004(13) -0.0008(12)
N5 0.0165(15) 0.0196(16) 0.0206(16) -0.0028(12) -0.0005(13) -0.0025(12)
N6 0.0196(16) 0.0213(17) 0.0222(16) -0.0022(13) 0.0012(13) -0.0036(13)
B1 0.0175(19) 0.017(2) 0.0138(19) -0.0007(15) 0.0040(16) -0.0010(15)
C1 0.0191(18) 0.0129(18) 0.0191(18) -0.0004(13) 0.0020(15) 0.0005(14)
C2 0.0190(18) 0.0150(18) 0.0215(18) 0.0009(14) 0.0001(15) -0.0008(14)
C3 0.0157(17) 0.020(2) 0.0225(19) 0.0010(14) 0.0010(15) 0.0004(14)
C4 0.0098(16) 0.0216(19) 0.0184(18) 0.0009(14) 0.0009(14) 0.0003(13)
C5 0.0160(17) 0.0183(19) 0.0136(17) 0.0015(13) 0.0004(14) 0.0024(14)
C6 0.0190(17) 0.0153(18) 0.0155(17) 0.0014(13) 0.0031(14) 0.0005(14)
C7 0.0186(18) 0.0203(19) 0.0136(17) 0.0016(14) 0.0022(14) 0.0047(14)
C8 0.0270(19) 0.0150(18) 0.0151(17) 0.0009(13) 0.0031(15) 0.0028(15)
C9 0.0253(19) 0.0164(19) 0.0190(18) -0.0009(14) 0.0004(16) 0.0015(15)
C10 0.0200(18) 0.0144(18) 0.0152(17) -0.0015(13) 0.0016(14) -0.0002(14)
C11 0.0176(17) 0.0155(18) 0.0219(18) -0.0021(14) 0.0017(15) 0.0000(14)
C12 0.0157(17) 0.0200(19) 0.0231(19) 0.0002(14) -0.0002(15) 0.0006(14)
C13 0.0192(18) 0.0175(18) 0.0147(17) -0.0007(13) 0.0019(14) -0.0009(14)
C14 0.0162(17) 0.0175(18) 0.0138(17) -0.0012(13) 0.0027(14) -0.0019(14)
C15 0.0184(17) 0.0162(18) 0.0160(17) -0.0020(13) 0.0026(14) -0.0020(14)
C16 0.0203(18) 0.0194(19) 0.0121(16) -0.0025(13) 0.0014(14) -0.0031(14)
C17 0.0247(19) 0.0174(19) 0.0174(18) -0.0024(14) 0.0041(15) -0.0054(15)
C18 0.0252(19) 0.0161(19) 0.0211(19) 0.0003(14) 0.0019(16) 0.0011(15)
C19 0.0105(15) 0.0149(18) 0.0166(18) -0.0001(13) -0.0017(13) 0.0002(13)
C20 0.0118(16) 0.0168(18) 0.0195(18) -0.0006(14) -0.0008(14) 0.0005(13)
C21 0.0173(17) 0.021(2) 0.0241(19) -0.0055(15) 0.0004(15) 0.0026(14)
C22 0.0182(18) 0.018(2) 0.032(2) -0.0005(15) 0.0000(16) 0.0001(14)
C23 0.0170(17) 0.020(2) 0.0247(19) 0.0061(15) 0.0001(15) -0.0025(14)
C24 0.0128(16) 0.0193(19) 0.0181(18) 0.0004(14) -0.0005(14) -0.0004(13)
C25 0.026(2) 0.021(2) 0.0185(18) -0.0028(15) 0.0030(16) 0.0018(15)
C26 0.042(2) 0.026(2) 0.0197(19) -0.0017(16) 0.0091(18) -0.0104(18)
C27 0.035(2) 0.026(2) 0.023(2) 0.0036(16) -0.0044(18) -0.0007(17)
C28 0.036(2) 0.043(3) 0.029(2) 0.0053(19) 0.014(2) 0.011(2)
C29 0.030(2) 0.019(2) 0.043(2) 0.0012(18) 0.0042(19) -0.0011(16)
C30 0.037(2) 0.023(2) 0.059(3) -0.011(2) 0.011(2) -0.0046(18)
C31 0.037(3) 0.029(2) 0.057(3) -0.004(2) 0.012(2) -0.0060(19)
C32 0.050(3) 0.023(2) 0.069(4) 0.007(2) -0.009(3) 0.006(2)
C33 0.032(2) 0.021(2) 0.0179(18) 0.0009(15) 0.0021(16) -0.0019(16)
C34 0.053(3) 0.042(3) 0.028(2) -0.003(2) 0.015(2) -0.011(2)
C35 0.042(3) 0.032(2) 0.024(2) -0.0028(17) -0.0096(19) 0.0014(19)
C36 0.041(2) 0.028(2) 0.0201(19) -0.0003(16) 0.0091(18) 0.0074(18)
O1 0.118(3) 0.124(3) 0.127(3) -0.0071(19) 0.0143(19) -0.0021(19)
C37 0.035(3) 0.037(3) 0.103(5) -0.003(3) -0.004(3) -0.010(2)
C38 0.0166(18) 0.020(2) 0.043(2) -0.0056(17) 0.0037(17) -0.0041(15)
C39 0.037(3) 0.039(3) 0.083(4) -0.008(3) 0.007(3) 0.001(2)
C40 0.045(3) 0.050(3) 0.067(4) -0.009(3) -0.007(3) 0.003(3)
O2 0.050(3) 0.054(3) 0.052(3) 0.0041(19) 0.0037(19) -0.0010(18)
C41 0.016(3) 0.023(4) 0.024(4) -0.001(3) -0.011(3) 0.007(3)
C42 0.017(3) 0.016(4) 0.017(3) 0.013(3) -0.001(3) 0.011(3)
C43 0.037(5) 0.036(5) 0.030(5) 0.007(3) 0.010(4) 0.009(3)
C44 0.057(5) 0.067(5) 0.044(5) -0.032(4) 0.018(4) 0.001(4)
O2A 0.136(6) 0.134(6) 0.133(6) -0.001(2) 0.020(2) -0.002(2)
C43A 0.070(5) 0.070(6) 0.061(5) -0.008(4) 0.017(4) -0.010(4)
C44A 0.078(7) 0.088(7) 0.072(6) 0.014(4) 0.014(5) 0.014(5)

loop_
_atom_type_symbol
_atom_type_description
_atom_type_scat_dispersion_real
_atom_type_scat_dispersion_imag
_atom_type_scat_source
C C 0.0181 0.0091 'International Tables Vol C Tables 4.2.6.8 and 6.1.1.4'
H H 0.0000 0.0000 'International Tables Vol C Tables 4.2.6.8 and 6.1.1.4'
B B 0.0090 0.0039 'International Tables Vol C Tables 4.2.6.8 and 6.1.1.4'
N N 0.0311 0.0180 'International Tables Vol C Tables 4.2.6.8 and 6.1.1.4'
S S 0.3331 0.5567 'International Tables Vol C Tables 4.2.6.8 and 6.1.1.4'
Br Br -0.6763 1.2805 'International Tables Vol C Tables 4.2.6.8 and 6.1.1.4'
O O 0.0492 0.0322 'International Tables Vol C Tables 4.2.6.8 and 6.1.1.4'

loop_
_geom_angle_atom_site_label_1
_geom_angle_atom_site_label_2
_geom_angle_atom_site_label_3
_geom_angle
C4 S1 C1 92.81(17)
N3 S2 N2 101.31(17)
C13 S3 C10 92.89(17)
N6 S4 N5 101.32(16)
C5 N1 C9 120.7(3)
C7 N2 S2 106.1(3)
C6 N3 S2 106.1(2)
C14 N4 C18 120.4(3)
C15 N5 S4 106.2(2)
C16 N6 S4 106.0(3)
C1 B1 C10 123.7(3)
C1 B1 C19 116.8(3)
C10 B1 C19 119.5(3)
C2 C1 B1 124.7(3)
C2 C1 S1 109.0(3)
B1 C1 S1 126.3(3)
C1 C2 C3 114.7(3)
C1 C2 H2 122.6
C3 C2 H2 122.6
C4 C3 C2 112.6(3)
C4 C3 H3 123.7
C2 C3 H3 123.7
C3 C4 C5 129.8(3)
C3 C4 S1 110.9(3)
C5 C4 S1 119.3(3)
N1 C5 C6 119.4(3)
N1 C5 C4 117.7(3)
C6 C5 C4 122.9(3)
N3 C6 C7 112.9(3)
N3 C6 C5 127.5(3)
C7 C6 C5 119.6(3)
N2 C7 C8 128.3(3)
N2 C7 C6 113.5(3)
C8 C7 C6 118.1(3)
C9 C8 C7 118.0(3)
C9 C8 Br1 121.6(3)
C7 C8 Br1 120.3(3)
N1 C9 C8 124.1(4)
N1 C9 H9 118.0
C8 C9 H9 118.0
C11 C10 B1 125.6(3)
C11 C10 S3 109.1(3)
B1 C10 S3 125.3(3)
C10 C11 C12 114.6(3)
C10 C11 H11 122.7
C12 C11 H11 122.7
C13 C12 C11 112.1(3)
C13 C12 H12 124.0
C11 C12 H12 124.0
C12 C13 C14 129.8(3)
C12 C13 S3 111.2(3)
C14 C13 S3 118.9(3)
N4 C14 C15 119.7(3)
N4 C14 C13 117.5(3)
C15 C14 C13 122.8(3)
N5 C15 C14 127.8(3)
N5 C15 C16 112.6(3)
C14 C15 C16 119.6(3)
N6 C16 C17 128.5(3)
N6 C16 C15 113.9(3)
C17 C16 C15 117.6(3)
C18 C17 C16 118.4(3)
C18 C17 Br2 121.3(3)
C16 C17 Br2 120.4(3)
C17 C18 N4 124.2(3)
C17 C18 H18 117.9
N4 C18 H18 117.9
C20 C19 C24 116.9(3)
C20 C19 B1 120.8(3)
C24 C19 B1 122.2(3)
C21 C20 C19 120.1(3)
C21 C20 C25 113.2(3)
C19 C20 C25 126.7(3)
C22 C21 C20 123.3(4)
C22 C21 H21 118.4
C20 C21 H21 118.4
C21 C22 C23 116.5(4)
C21 C22 C29 122.7(4)
C23 C22 C29 120.8(4)
C24 C23 C22 123.9(4)
C24 C23 H23 118.0
C22 C23 H23 118.0
C23 C24 C19 119.2(3)
C23 C24 C33 115.7(3)
C19 C24 C33 124.9(3)
C26 C25 C27 107.6(3)
C26 C25 C28 105.8(3)
C27 C25 C28 109.3(3)
C26 C25 C20 116.3(3)
C27 C25 C20 108.1(3)
C28 C25 C20 109.6(3)
C25 C26 H26A 109.5
C25 C26 H26B 109.5
H26A C26 H26B 109.5
C25 C26 H26C 109.5
H26A C26 H26C 109.5
H26B C26 H26C 109.5
C25 C27 H27A 109.5
C25 C27 H27B 109.5
H27A C27 H27B 109.5
C25 C27 H27C 109.5
H27A C27 H27C 109.5
H27B C27 H27C 109.5
C25 C28 H28A 109.5
C25 C28 H28B 109.5
H28A C28 H28B 109.5
C25 C28 H28C 109.5
H28A C28 H28C 109.5
H28B C28 H28C 109.5
C32 C29 C30 108.4(4)
C32 C29 C31 110.0(4)
C30 C29 C31 107.3(4)
C32 C29 C22 109.1(4)
C30 C29 C22 112.7(4)
C31 C29 C22 109.4(3)
C29 C30 H30A 109.5
C29 C30 H30B 109.5
H30A C30 H30B 109.5
C29 C30 H30C 109.5
H30A C30 H30C 109.5
H30B C30 H30C 109.5
C29 C31 H31A 109.5
C29 C31 H31B 109.5
H31A C31 H31B 109.5
C29 C31 H31C 109.5
H31A C31 H31C 109.5
H31B C31 H31C 109.5
C29 C32 H32A 109.5
C29 C32 H32B 109.5
H32A C32 H32B 109.5
C29 C32 H32C 109.5
H32A C32 H32C 109.5
H32B C32 H32C 109.5
C36 C33 C34 106.2(4)
C36 C33 C24 114.5(3)
C34 C33 C24 112.0(3)
C36 C33 C35 109.0(3)
C34 C33 C35 107.2(3)
C24 C33 C35 107.7(3)
C33 C34 H34A 109.5
C33 C34 H34B 109.5
H34A C34 H34B 109.5
C33 C34 H34C 109.5
H34A C34 H34C 109.5
H34B C34 H34C 109.5
C33 C35 H35A 109.5
C33 C35 H35B 109.5
H35A C35 H35B 109.5
C33 C35 H35C 109.5
H35A C35 H35C 109.5
H35B C35 H35C 109.5
C33 C36 H36A 109.5
C33 C36 H36B 109.5
H36A C36 H36B 109.5
C33 C36 H36C 109.5
H36A C36 H36C 109.5
H36B C36 H36C 109.5
C37 O1 C40 102.4(5)
C38 C37 O1 107.8(5)
C38 C37 H37A 110.2
O1 C37 H37A 110.2
C38 C37 H37B 110.2
O1 C37 H37B 110.2
H37A C37 H37B 108.5
C37 C38 C39 109.8(5)
C37 C38 H38A 109.7
C39 C38 H38A 109.7
C37 C38 H38B 109.7
C39 C38 H38B 109.7
H38A C38 H38B 108.2
C38 C39 C40 106.8(5)
C38 C39 H39A 110.4
C40 C39 H39A 110.4
C38 C39 H39B 110.4
C40 C39 H39B 110.4
H39A C39 H39B 108.6
C39 C40 O1 101.9(5)
C39 C40 H40A 111.4
O1 C40 H40A 111.4
C39 C40 H40B 111.4
O1 C40 H40B 111.4
H40A C40 H40B 109.2
C41 O2 C44 102.2(6)
C42 C41 O2 110.2(7)
C42 C41 H41A 109.6
O2 C41 H41A 109.6
C42 C41 H41B 109.6
O2 C41 H41B 109.6
H41A C41 H41B 108.1
C41 C42 C43 103.2(7)
C41 C42 H42A 111.1
C43 C42 H42A 111.1
C41 C42 H42B 111.1
C43 C42 H42B 111.1
H42A C42 H42B 109.1
C42 C43 C44 113.2(8)
C42 C43 H43A 108.9
C44 C43 H43A 108.9
C42 C43 H43B 108.9
C44 C43 H43B 108.9
H43A C43 H43B 107.8
C43 C44 O2 103.9(8)
C43 C44 H44A 111.0
O2 C44 H44A 111.0
C43 C44 H44B 111.0
O2 C44 H44B 111.0
H44A C44 H44B 109.0
C41A O2A C44A 112.7(12)
C42A C41A O2A 94.9(12)
C42A C41A H41C 112.8
O2A C41A H41C 112.8
C42A C41A H41D 112.8
O2A C41A H41D 112.8
H41C C41A H41D 110.2
C41A C42A C43A 115.5(13)
C41A C42A H42C 108.4
C43A C42A H42C 108.4
C41A C42A H42D 108.4
C43A C42A H42D 108.4
H42C C42A H42D 107.5
C44A C43A C42A 107.5(12)
C44A C43A H43C 110.2
C42A C43A H43C 110.2
C44A C43A H43D 110.2
C42A C43A H43D 110.2
H43C C43A H43D 108.5
C43A C44A O2A 98.5(10)
C43A C44A H44C 112.1
O2A C44A H44C 112.1
C43A C44A H44D 112.1
O2A C44A H44D 112.1
H44C C44A H44D 109.7

loop_
_geom_bond_atom_site_label_1
_geom_bond_atom_site_label_2
_geom_bond_distance
Br1 C8 1.880(4)
Br2 C17 1.880(4)
S1 C4 1.731(3)
S1 C1 1.737(4)
S2 N3 1.610(3)
S2 N2 1.611(3)
S3 C13 1.721(4)
S3 C10 1.729(4)
S4 N6 1.613(3)
S4 N5 1.613(3)
N1 C5 1.331(5)
N1 C9 1.356(5)
N2 C7 1.342(5)
N3 C6 1.351(5)
N4 C14 1.318(5)
N4 C18 1.373(5)
N5 C15 1.350(5)
N6 C16 1.338(5)
B1 C1 1.553(5)
B1 C10 1.558(5)
B1 C19 1.596(5)
C1 C2 1.380(5)
C2 C3 1.409(5)
C2 H2 0.9500
C3 C4 1.369(5)
C3 H3 0.9500
C4 C5 1.457(5)
C5 C6 1.434(5)
C6 C7 1.429(5)
C7 C8 1.411(5)
C8 C9 1.370(5)
C9 H9 0.9500
C10 C11 1.388(5)
C11 C12 1.403(5)
C11 H11 0.9500
C12 C13 1.377(5)
C12 H12 0.9500
C13 C14 1.463(5)
C14 C15 1.435(5)
C15 C16 1.435(5)
C16 C17 1.417(5)
C17 C18 1.352(5)
C18 H18 0.9500
C19 C20 1.428(5)
C19 C24 1.439(5)
C20 C21 1.397(5)
C20 C25 1.556(5)
C21 C22 1.378(6)
C21 H21 0.9500
C22 C23 1.391(5)
C22 C29 1.537(6)
C23 C24 1.390(5)
C23 H23 0.9500
C24 C33 1.545(5)
C25 C26 1.518(5)
C25 C27 1.538(6)
C25 C28 1.542(5)
C26 H26A 0.9800
C26 H26B 0.9800
C26 H26C 0.9800
C27 H27A 0.9800
C27 H27B 0.9800
C27 H27C 0.9800
C28 H28A 0.9800
C28 H28B 0.9800
C28 H28C 0.9800
C29 C32 1.515(6)
C29 C30 1.523(6)
C29 C31 1.529(6)
C30 H30A 0.9800
C30 H30B 0.9800
C30 H30C 0.9800
C31 H31A 0.9800
C31 H31B 0.9800
C31 H31C 0.9800
C32 H32A 0.9800
C32 H32B 0.9800
C32 H32C 0.9800
C33 C36 1.521(6)
C33 C34 1.535(6)
C33 C35 1.552(6)
C34 H34A 0.9800
C34 H34B 0.9800
C34 H34C 0.9800
C35 H35A 0.9800
C35 H35B 0.9800
C35 H35C 0.9800
C36 H36A 0.9800
C36 H36B 0.9800
C36 H36C 0.9800
O1 C37 1.498(9)
O1 C40 1.538(9)
C37 C38 1.418(6)
C37 H37A 0.9900
C37 H37B 0.9900
C38 C39 1.431(7)
C38 H38A 0.9900
C38 H38B 0.9900
C39 C40 1.525(8)
C39 H39A 0.9900
C39 H39B 0.9900
C40 H40A 0.9900
C40 H40B 0.9900
O2 C41 1.5097(10)
O2 C44 1.5102(10)
C41 C42 1.4350(7)
C41 H41A 0.9900
C41 H41B 0.9900
C42 C43 1.4504(10)
C42 H42A 0.9900
C42 H42B 0.9900
C43 C44 1.4505(10)
C43 H43A 0.9900
C43 H43B 0.9900
C44 H44A 0.9900
C44 H44B 0.9900
O2A C41A 1.5097(10)
O2A C44A 1.5102(11)
C41A C42A 1.4502(10)
C41A H41C 0.9900
C41A H41D 0.9900
C42A C43A 1.4502(10)
C42A H42C 0.9900
C42A H42D 0.9900
C43A C44A 1.4500(10)
C43A H43C 0.9900
C43A H43D 0.9900
C44A H44C 0.9900
C44A H44D 0.9900

loop_
_geom_torsion_atom_site_label_1
_geom_torsion_atom_site_label_2
_geom_torsion_atom_site_label_3
_geom_torsion_atom_site_label_4
_geom_torsion
N3 S2 N2 C7 -0.1(3)
N2 S2 N3 C6 0.3(3)
N6 S4 N5 C15 0.4(3)
N5 S4 N6 C16 0.2(3)
C10 B1 C1 C2 -177.6(3)
C19 B1 C1 C2 3.9(5)
C10 B1 C1 S1 4.6(5)
C19 B1 C1 S1 -173.9(3)
C4 S1 C1 C2 0.2(3)
C4 S1 C1 B1 178.4(3)
B1 C1 C2 C3 -178.2(3)
S1 C1 C2 C3 0.0(4)
C1 C2 C3 C4 -0.3(5)
C2 C3 C4 C5 -178.4(4)
C2 C3 C4 S1 0.4(4)
C1 S1 C4 C3 -0.4(3)
C1 S1 C4 C5 178.6(3)
C9 N1 C5 C6 0.2(5)
C9 N1 C5 C4 -179.0(3)
C3 C4 C5 N1 175.9(4)
S1 C4 C5 N1 -2.8(4)
C3 C4 C5 C6 -3.2(6)
S1 C4 C5 C6 178.0(3)
S2 N3 C6 C7 -0.4(4)
S2 N3 C6 C5 179.6(3)
N1 C5 C6 N3 178.8(3)
C4 C5 C6 N3 -2.0(6)
N1 C5 C6 C7 -1.2(5)
C4 C5 C6 C7 177.9(3)
S2 N2 C7 C8 178.6(3)
S2 N2 C7 C6 -0.1(4)
N3 C6 C7 N2 0.3(4)
C5 C6 C7 N2 -179.6(3)
N3 C6 C7 C8 -178.5(3)
C5 C6 C7 C8 1.5(5)
N2 C7 C8 C9 -179.4(4)
C6 C7 C8 C9 -0.8(5)
N2 C7 C8 Br1 -0.3(5)
C6 C7 C8 Br1 178.3(3)
C5 N1 C9 C8 0.6(6)
C7 C8 C9 N1 -0.3(6)
Br1 C8 C9 N1 -179.4(3)
C1 B1 C10 C11 -172.3(3)
C19 B1 C10 C11 6.1(5)
C1 B1 C10 S3 6.3(5)
C19 B1 C10 S3 -175.2(3)
C13 S3 C10 C11 -0.2(3)
C13 S3 C10 B1 -179.1(3)
B1 C10 C11 C12 179.0(3)
S3 C10 C11 C12 0.2(4)
C10 C11 C12 C13 -0.1(5)
C11 C12 C13 C14 -177.9(3)
C11 C12 C13 S3 -0.1(4)
C10 S3 C13 C12 0.2(3)
C10 S3 C13 C14 178.3(3)
C18 N4 C14 C15 1.1(5)
C18 N4 C14 C13 -178.6(3)
C12 C13 C14 N4 171.1(4)
S3 C13 C14 N4 -6.6(4)
C12 C13 C14 C15 -8.7(6)
S3 C13 C14 C15 173.7(3)
S4 N5 C15 C14 180.0(3)
S4 N5 C15 C16 -0.9(4)
N4 C14 C15 N5 177.0(3)
C13 C14 C15 N5 -3.3(6)
N4 C14 C15 C16 -2.1(5)
C13 C14 C15 C16 177.6(3)
S4 N6 C16 C17 178.3(3)
S4 N6 C16 C15 -0.7(4)
N5 C15 C16 N6 1.1(4)
C14 C15 C16 N6 -179.7(3)
N5 C15 C16 C17 -178.0(3)
C14 C15 C16 C17 1.2(5)
N6 C16 C17 C18 -178.4(4)
C15 C16 C17 C18 0.6(5)
N6 C16 C17 Br2 0.8(5)
C15 C16 C17 Br2 179.8(3)
C16 C17 C18 N4 -1.7(6)
Br2 C17 C18 N4 179.1(3)
C14 N4 C18 C17 0.8(6)
C1 B1 C19 C20 82.3(4)
C10 B1 C19 C20 -96.2(4)
C1 B1 C19 C24 -94.8(4)
C10 B1 C19 C24 86.7(4)
C24 C19 C20 C21 3.1(5)
B1 C19 C20 C21 -174.1(3)
C24 C19 C20 C25 -179.2(3)
B1 C19 C20 C25 3.5(5)
C19 C20 C21 C22 -3.2(5)
C25 C20 C21 C22 178.9(3)
C20 C21 C22 C23 0.3(5)
C20 C21 C22 C29 179.8(3)
C21 C22 C23 C24 2.7(6)
C29 C22 C23 C24 -176.9(3)
C22 C23 C24 C19 -2.6(5)
C22 C23 C24 C33 -178.0(3)
C20 C19 C24 C23 -0.4(5)
B1 C19 C24 C23 176.8(3)
C20 C19 C24 C33 174.6(3)
B1 C19 C24 C33 -8.2(5)
C21 C20 C25 C26 -171.7(3)
C19 C20 C25 C26 10.6(5)
C21 C20 C25 C27 67.2(4)
C19 C20 C25 C27 -110.5(4)
C21 C20 C25 C28 -51.8(4)
C19 C20 C25 C28 130.5(4)
C21 C22 C29 C32 121.4(5)
C23 C22 C29 C32 -59.1(5)
C21 C22 C29 C30 1.0(6)
C23 C22 C29 C30 -179.5(4)
C21 C22 C29 C31 -118.3(4)
C23 C22 C29 C31 61.2(5)
C23 C24 C33 C36 -155.7(3)
C19 C24 C33 C36 29.2(5)
C23 C24 C33 C34 -34.6(5)
C19 C24 C33 C34 150.2(4)
C23 C24 C33 C35 83.0(4)
C19 C24 C33 C35 -92.2(4)
C40 O1 C37 C38 28.6(6)
O1 C37 C38 C39 -12.1(6)
C37 C38 C39 C40 -10.0(6)
C38 C39 C40 O1 27.0(6)
C37 O1 C40 C39 -32.9(6)
C44 O2 C41 C42 -27.7(11)
O2 C41 C42 C43 18.9(11)
C41 C42 C43 C44 -2.3(13)
C42 C43 C44 O2 -14.6(13)
C41 O2 C44 C43 24.2(11)
C44A O2A C41A C42A 30.5(19)
O2A C41A C42A C43A -15(2)
C41A C42A C43A C44A -4(2)
C42A C43A C44A O2A 21.7(18)
C41A O2A C44A C43A -34.2(18)
